data_2021142
loop_
_publ_author_name
'Ellis, John E.'
'Minyaev, Mikhail E.'
'Nifant'ev, Ilya E.'
'Churakov, Andrei V.'

_publ_section_title
;
 Scandium complexes with the tetraphenylethylene and anthracene dianions
;
_journal_coeditor_code QF3011
_journal_issue 6
_journal_name_full 'Acta Crystallographica Section C'
_journal_page_first 769
_journal_page_last 781
_journal_paper_doi 10.1107/S2053229618007295
_journal_volume 74
_journal_year 2018
_chemical_formula_iupac '[Na (C4 H8 O)2 (C12 H24 O6)] [Sc (C26 H20)2], 2C4 H8 O'
_chemical_formula_moiety 'C20 H40 Na O8 +, C52 H40 Sc -, 2(C4 H8 O)'
_chemical_formula_sum 'C80 H96 Na O10 Sc'
_chemical_formula_weight 1285.51
_chemical_name_systematic
;
(18-Crown-6)bis(tetrahydrofuran-\k<i>O</i>)sodium
bis(\h^6^-1,1,2,2-tetraphenylethenediyl)scandium(III) tetrahydrofuran
disolvate
;
_space_group_crystal_system triclinic
_space_group_IT_number 2
_space_group_name_Hall '-P 1'
_space_group_name_H-M_alt 'P -1'
_symmetry_space_group_name_Hall '-P 1'
_symmetry_space_group_name_H-M 'P -1'
_atom_sites_solution_hydrogens mixed
_atom_sites_solution_primary direct
_atom_sites_solution_secondary difmap
_audit_creation_method SHELXL-2017/1
_cell_angle_alpha 84.507(2)
_cell_angle_beta 88.508(2)
_cell_angle_gamma 84.033(2)
_cell_formula_units_Z 2
_cell_length_a 12.6071(18)
_cell_length_b 14.764(2)
_cell_length_c 18.585(3)
_cell_measurement_reflns_used 4092
_cell_measurement_temperature 173(2)
_cell_measurement_theta_max 27.76
_cell_measurement_theta_min 2.20
_cell_volume 3424.3(9)
_computing_cell_refinement
;
SAINT (Bruker, 2003)
;
_computing_data_collection
;
SMART (Bruker, 2003)
;
_computing_data_reduction
;
SAINT (Bruker, 2003)
;
_computing_molecular_graphics
;
SHELXTL (Sheldrick, 2008)
;
_computing_publication_material
;
SHELXTL (Sheldrick, 2008)
;
_computing_structure_refinement
;
SHELXL2017 (Sheldrick, 2015)
;
_computing_structure_solution
;
SHELXS (Sheldrick, 2008)
;
_diffrn_ambient_temperature 173(2)
_diffrn_measured_fraction_theta_full 0.995
_diffrn_measured_fraction_theta_max 0.995
_diffrn_measurement_device_type 'SMART Platform CCD area detector'
_diffrn_measurement_method '\f and \w scans'
_diffrn_radiation_monochromator graphite
_diffrn_radiation_source 'normal-focus sealed tube'
_diffrn_radiation_type MoK\a
_diffrn_radiation_wavelength 0.71073
_diffrn_reflns_av_R_equivalents 0.0733
_diffrn_reflns_limit_h_max 14
_diffrn_reflns_limit_h_min -14
_diffrn_reflns_limit_k_max 17
_diffrn_reflns_limit_k_min -17
_diffrn_reflns_limit_l_max 22
_diffrn_reflns_limit_l_min -22
_diffrn_reflns_number 32161
_diffrn_reflns_theta_full 25.000
_diffrn_reflns_theta_max 25.000
_diffrn_reflns_theta_min 1.101
_exptl_absorpt_coefficient_mu 0.174
_exptl_absorpt_correction_T_max 0.9673
_exptl_absorpt_correction_T_min 0.8686
_exptl_absorpt_correction_type multi-scan
_exptl_absorpt_process_details
;
(SADABS; Bruker, 2003)
;
_exptl_crystal_colour red
_exptl_crystal_density_diffrn 1.247
_exptl_crystal_density_method 'not measured'
_exptl_crystal_description needle
_exptl_crystal_F_000 1376
_exptl_crystal_size_max 0.40
_exptl_crystal_size_mid 0.25
_exptl_crystal_size_min 0.25
_refine_diff_density_max 0.400
_refine_diff_density_min -0.482
_refine_ls_extinction_method none
_refine_ls_goodness_of_fit_ref 1.025
_refine_ls_hydrogen_treatment mixed
_refine_ls_matrix_type full
_refine_ls_number_parameters 860
_refine_ls_number_reflns 11986
_refine_ls_number_restraints 46
_refine_ls_restrained_S_all 1.034
_refine_ls_R_factor_all 0.1560
_refine_ls_R_factor_gt 0.0738
_refine_ls_shift/su_max 0.000
_refine_ls_shift/su_mean 0.000
_refine_ls_structure_factor_coef Fsqd
_refine_ls_weighting_details 'w=1/[\s^2^(Fo^2^)+(0.0778P)^2^+1.9339P] where P=(Fo^2^+2Fc^2^)/3'
_refine_ls_weighting_scheme calc
_refine_ls_wR_factor_gt 0.1565
_refine_ls_wR_factor_ref 0.1834
_reflns_number_gt 6407
_reflns_number_total 11986
_reflns_threshold_expression 'I > 2\s(I)'
_cod_data_source_file qf3011sup1.cif
_cod_data_source_block 1b
_cod_original_cell_volume 3424.2(9)
_cod_database_code 2021142
_shelx_space_group_comment
;
The symmetry employed for this shelxl refinement is uniquely defined
by the following loop, which should always be used as a source of
symmetry information in preference to the above space-group names.
They are only intended as comments.
;
_shelx_estimated_absorpt_t_min 0.934
_shelx_estimated_absorpt_t_max 0.958

loop_
_space_group_symop_operation_xyz
'x, y, z'
'-x, -y, -z'

loop_
_atom_site_type_symbol
_atom_site_label
_atom_site_fract_x
_atom_site_fract_y
_atom_site_fract_z
_atom_site_U_iso_or_equiv
_atom_site_adp_type
_atom_site_calc_flag
_atom_site_occupancy
_atom_site_disorder_assembly
_atom_site_disorder_group
Sc Sc1 0.79311(6) 0.73855(5) 0.22090(4) 0.0275(2) Uani d 1 . .
C C1 0.8864(3) 0.8495(3) 0.1545(2) 0.0311(10) Uani d 1 . .
C C2 0.9393(3) 0.7566(3) 0.1411(2) 0.0324(10) Uani d 1 . .
C C3 0.7843(3) 0.8736(3) 0.1218(2) 0.0309(10) Uani d 1 . .
C C4 0.7245(3) 0.8055(3) 0.0991(2) 0.0306(10) Uani d 1 . .
H H4 0.755(3) 0.746(3) 0.096(2) 0.037 Uiso d 1 . .
C C5 0.6214(3) 0.8255(3) 0.0729(2) 0.0363(10) Uani d 1 . .
H H5 0.583860 0.777447 0.059214 0.044 Uiso calc 1 . .
C C6 0.5732(3) 0.9133(3) 0.0666(2) 0.0409(11) Uani d 1 . .
H H6 0.502078 0.926623 0.050116 0.049 Uiso calc 1 . .
C C7 0.6312(3) 0.9824(3) 0.0849(2) 0.0407(11) Uani d 1 . .
H H7 0.599837 1.043934 0.078738 0.049 Uiso calc 1 . .
C C8 0.7321(3) 0.9647(3) 0.1117(2) 0.0373(10) Uani d 1 . .
H H8 0.768566 1.014204 0.123904 0.045 Uiso calc 1 . .
C C9 0.9536(3) 0.9178(3) 0.1775(2) 0.0346(10) Uani d 1 . .
C C10 0.9163(4) 0.9895(3) 0.2191(2) 0.0432(11) Uani d 1 . .
H H10 0.843051 0.996628 0.232911 0.052 Uiso calc 1 . .
C C11 0.9838(4) 1.0503(3) 0.2408(3) 0.0519(13) Uani d 1 . .
H H11 0.956080 1.098111 0.268884 0.062 Uiso calc 1 . .
C C12 1.0901(4) 1.0419(3) 0.2219(3) 0.0574(14) Uani d 1 . .
H H12 1.136157 1.083214 0.237006 0.069 Uiso calc 1 . .
C C13 1.1289(4) 0.9731(3) 0.1809(3) 0.0557(14) Uani d 1 . .
H H13 1.201940 0.967962 0.166478 0.067 Uiso calc 1 . .
C C14 1.0635(3) 0.9110(3) 0.1603(2) 0.0470(12) Uani d 1 . .
H H14 1.093372 0.862346 0.133722 0.056 Uiso calc 1 . .
C C15 0.9946(3) 0.7058(3) 0.2015(2) 0.0304(10) Uani d 1 . .
C C16 0.9779(3) 0.7327(3) 0.2729(2) 0.0324(10) Uani d 1 . .
H H16 0.949(3) 0.789(3) 0.280(2) 0.039 Uiso d 1 . .
C C17 1.0235(3) 0.6815(3) 0.3327(2) 0.0396(11) Uani d 1 . .
H H17 1.010442 0.702341 0.379273 0.048 Uiso calc 1 . .
C C18 1.0863(3) 0.6022(3) 0.3262(2) 0.0452(12) Uani d 1 . .
H H18 1.114697 0.566147 0.367734 0.054 Uiso calc 1 . .
C C19 1.1082(3) 0.5749(3) 0.2570(2) 0.0439(12) Uani d 1 . .
H H19 1.154394 0.520864 0.251457 0.053 Uiso calc 1 . .
C C20 1.0649(3) 0.6238(3) 0.1977(2) 0.0384(11) Uani d 1 . .
H H20 1.081931 0.602763 0.151591 0.046 Uiso calc 1 . .
C C21 0.9624(3) 0.7374(3) 0.0649(2) 0.0338(10) Uani d 1 . .
C C22 0.9685(3) 0.6504(3) 0.0400(2) 0.0425(11) Uani d 1 . .
H H22 0.955456 0.599280 0.072888 0.051 Uiso calc 1 . .
C C23 0.9933(3) 0.6370(4) -0.0318(2) 0.0520(13) Uani d 1 . .
H H23 0.997370 0.577090 -0.046942 0.062 Uiso calc 1 . .
C C24 1.0121(3) 0.7096(4) -0.0814(2) 0.0549(14) Uani d 1 . .
H H24 1.032169 0.699634 -0.129902 0.066 Uiso calc 1 . .
C C25 1.0014(3) 0.7964(4) -0.0597(2) 0.0524(13) Uani d 1 . .
H H25 1.011378 0.847185 -0.093714 0.063 Uiso calc 1 . .
C C26 0.9761(3) 0.8103(3) 0.0120(2) 0.0452(12) Uani d 1 . .
H H26 0.967787 0.870994 0.025730 0.054 Uiso calc 1 . .
C C27 0.7084(3) 0.6782(3) 0.3265(2) 0.0286(9) Uani d 1 . .
C C28 0.6372(3) 0.6713(3) 0.26412(19) 0.0265(9) Uani d 1 . .
C C29 0.7125(3) 0.7703(3) 0.3467(2) 0.0285(9) Uani d 1 . .
C C30 0.6767(3) 0.8468(3) 0.2975(2) 0.0315(10) Uani d 1 . .
H H30 0.637(3) 0.838(3) 0.255(2) 0.038 Uiso d 1 . .
C C31 0.6847(3) 0.9363(3) 0.3123(2) 0.0369(10) Uani d 1 . .
H H31 0.659789 0.985192 0.277957 0.044 Uiso calc 1 . .
C C32 0.7273(4) 0.9557(3) 0.3750(2) 0.0444(12) Uani d 1 . .
H H32 0.733697 1.017022 0.384267 0.053 Uiso calc 1 . .
C C33 0.7612(3) 0.8829(3) 0.4252(2) 0.0423(11) Uani d 1 . .
H H33 0.789503 0.895256 0.469715 0.051 Uiso calc 1 . .
C C34 0.7546(3) 0.7940(3) 0.4120(2) 0.0350(10) Uani d 1 . .
H H34 0.779037 0.746424 0.447578 0.042 Uiso calc 1 . .
C C35 0.7355(3) 0.5949(3) 0.37686(19) 0.0282(9) Uani d 1 . .
C C36 0.8236(3) 0.5817(3) 0.4230(2) 0.0366(10) Uani d 1 . .
H H36 0.870475 0.628204 0.422239 0.044 Uiso calc 1 . .
C C37 0.8440(3) 0.5036(3) 0.4694(2) 0.0414(11) Uani d 1 . .
H H37 0.903875 0.497824 0.500098 0.050 Uiso calc 1 . .
C C38 0.7794(4) 0.4336(3) 0.4722(2) 0.0486(12) Uani d 1 . .
H H38 0.793232 0.380137 0.504559 0.058 Uiso calc 1 . .
C C39 0.6931(4) 0.4439(3) 0.4259(2) 0.0427(11) Uani d 1 . .
H H39 0.647778 0.396303 0.426318 0.051 Uiso calc 1 . .
C C40 0.6724(3) 0.5220(3) 0.3794(2) 0.0337(10) Uani d 1 . .
H H40 0.613326 0.526418 0.348145 0.040 Uiso calc 1 . .
C C41 0.6759(3) 0.6084(3) 0.2121(2) 0.0287(9) Uani d 1 . .
C C42 0.7841(3) 0.5674(3) 0.2129(2) 0.0328(10) Uani d 1 . .
H H42 0.829(3) 0.574(3) 0.252(2) 0.039 Uiso d 1 . .
C C43 0.8241(3) 0.5133(3) 0.1593(2) 0.0385(11) Uani d 1 . .
H H43 0.896566 0.488126 0.161064 0.046 Uiso calc 1 . .
C C44 0.7625(3) 0.4951(3) 0.1041(2) 0.0457(12) Uani d 1 . .
H H44 0.791310 0.458439 0.067595 0.055 Uiso calc 1 . .
C C45 0.6557(3) 0.5322(3) 0.1029(2) 0.0410(11) Uani d 1 . .
H H45 0.611433 0.519908 0.065066 0.049 Uiso calc 1 . .
C C46 0.6138(3) 0.5853(3) 0.1546(2) 0.0331(10) Uani d 1 . .
H H46 0.540514 0.607965 0.152372 0.040 Uiso calc 1 . .
C C47 0.5225(3) 0.7051(3) 0.2713(2) 0.0288(9) Uani d 1 . .
C C48 0.4585(3) 0.7437(3) 0.2139(2) 0.0359(10) Uani d 1 . .
H H48A 0.489123 0.750997 0.166683 0.043 Uiso calc 1 . .
C C49 0.3511(3) 0.7718(3) 0.2242(3) 0.0435(11) Uani d 1 . .
H H49A 0.309601 0.796881 0.183765 0.052 Uiso calc 1 . .
C C50 0.3036(3) 0.7641(3) 0.2913(3) 0.0442(12) Uani d 1 . .
H H50A 0.229768 0.782410 0.297646 0.053 Uiso calc 1 . .
C C51 0.3661(3) 0.7290(3) 0.3496(2) 0.0435(12) Uani d 1 . .
H H51A 0.335092 0.723847 0.396775 0.052 Uiso calc 1 . .
C C52 0.4744(3) 0.7011(3) 0.3398(2) 0.0354(10) Uani d 1 . .
H H52A 0.516297 0.678926 0.380728 0.043 Uiso calc 1 . .
Na Na1 0.37921(13) 0.25410(12) 0.27731(9) 0.0483(5) Uani d 1 . .
O O1 0.4239(2) 0.19929(19) 0.42279(14) 0.0400(7) Uani d 1 . .
O O2 0.4224(2) 0.38248(19) 0.37589(14) 0.0388(7) Uani d 1 . .
O O3 0.3400(2) 0.43418(19) 0.23880(14) 0.0394(7) Uani d 1 . .
O O4 0.3337(2) 0.3067(2) 0.13954(15) 0.0453(8) Uani d 1 . .
O O5 0.3433(2) 0.1224(2) 0.18819(15) 0.0433(8) Uani d 1 . .
O O6 0.4299(2) 0.07066(19) 0.32220(15) 0.0417(7) Uani d 1 . .
O O7 0.1962(2) 0.2560(2) 0.31551(17) 0.0585(9) Uani d 1 . .
O O8 0.5614(2) 0.2612(2) 0.24862(18) 0.0551(9) Uani d 1 . .
C C53 0.4701(4) 0.2602(3) 0.4642(2) 0.0448(12) Uani d 1 . .
H H53A 0.546282 0.262147 0.450593 0.054 Uiso calc 1 . .
H H53B 0.465302 0.238997 0.516266 0.054 Uiso calc 1 . .
C C54 0.4114(4) 0.3534(3) 0.4502(2) 0.0460(12) Uani d 1 . .
H H54A 0.335076 0.351478 0.463488 0.055 Uiso calc 1 . .
H H54B 0.441328 0.396738 0.479770 0.055 Uiso calc 1 . .
C C55 0.3665(4) 0.4693(3) 0.3583(2) 0.0445(12) Uani d 1 . .
H H55A 0.392516 0.514507 0.387960 0.053 Uiso calc 1 . .
H H55B 0.289479 0.466699 0.368842 0.053 Uiso calc 1 . .
C C56 0.3835(4) 0.4977(3) 0.2804(2) 0.0435(11) Uani d 1 . .
H H56A 0.347860 0.560033 0.268092 0.052 Uiso calc 1 . .
H H56B 0.460668 0.498522 0.269519 0.052 Uiso calc 1 . .
C C57 0.3510(4) 0.4584(3) 0.1635(2) 0.0502(12) Uani d 1 . .
H H57A 0.427261 0.451027 0.148971 0.060 Uiso calc 1 . .
H H57B 0.323228 0.523179 0.151741 0.060 Uiso calc 1 . .
C C58 0.2906(4) 0.3985(3) 0.1234(2) 0.0523(13) Uani d 1 . .
H H58A 0.214250 0.405629 0.137938 0.063 Uiso calc 1 . .
H H58B 0.296182 0.415984 0.070785 0.063 Uiso calc 1 . .
C C59 0.2810(4) 0.2441(3) 0.1034(2) 0.0505(13) Uani d 1 . .
H H59A 0.275575 0.264961 0.051319 0.061 Uiso calc 1 . .
H H59B 0.207994 0.240489 0.123694 0.061 Uiso calc 1 . .
C C60 0.3429(4) 0.1532(3) 0.1133(2) 0.0513(13) Uani d 1 . .
H H60A 0.310103 0.109376 0.085728 0.062 Uiso calc 1 . .
H H60B 0.416864 0.157339 0.095091 0.062 Uiso calc 1 . .
C C61 0.4060(4) 0.0373(3) 0.2027(2) 0.0469(12) Uani d 1 . .
H H61A 0.482110 0.044654 0.191774 0.056 Uiso calc 1 . .
H H61B 0.383213 -0.008139 0.171990 0.056 Uiso calc 1 . .
C C62 0.3919(4) 0.0054(3) 0.2802(2) 0.0464(12) Uani d 1 . .
H H62A 0.315570 -0.000438 0.291462 0.056 Uiso calc 1 . .
H H62B 0.432491 -0.055234 0.291280 0.056 Uiso calc 1 . .
C C63 0.4157(5) 0.0465(3) 0.3969(3) 0.0643(15) Uani d 1 . .
H H63A 0.445926 -0.017498 0.409471 0.077 Uiso calc 1 . .
H H63B 0.338745 0.051406 0.409644 0.077 Uiso calc 1 . .
C C64 0.4707(4) 0.1093(3) 0.4382(3) 0.0602(15) Uani d 1 . .
H H64A 0.464550 0.090930 0.490670 0.072 Uiso calc 1 . .
H H64B 0.547343 0.105395 0.424568 0.072 Uiso calc 1 . .
C C65 0.1082(4) 0.3010(4) 0.2762(3) 0.0731(16) Uani d 1 . .
H H65A 0.080143 0.258884 0.244704 0.088 Uiso calc 1 . .
H H65B 0.130110 0.354570 0.245442 0.088 Uiso calc 1 . .
C C66 0.0240(4) 0.3312(5) 0.3301(4) 0.094(2) Uani d 1 . .
H H66A -0.001074 0.396778 0.319629 0.113 Uiso calc 1 . .
H H66B -0.037779 0.294934 0.329708 0.113 Uiso calc 1 . .
C C67 0.0776(5) 0.3146(5) 0.3997(3) 0.088(2) Uani d 1 . .
H H67A 0.027559 0.297417 0.439355 0.105 Uiso calc 1 . .
H H67B 0.111697 0.368811 0.411203 0.105 Uiso calc 1 . .
C C68 0.1589(4) 0.2366(4) 0.3863(3) 0.0783(18) Uani d 1 . .
H H68A 0.217873 0.232294 0.420961 0.094 Uiso calc 1 . .
H H68B 0.126180 0.178156 0.391196 0.094 Uiso calc 1 . .
C C69 0.6222(4) 0.3359(4) 0.2549(4) 0.0805(18) Uani d 1 . .
H H69A 0.599596 0.366787 0.298594 0.097 Uiso calc 1 . .
H H69B 0.612072 0.381018 0.212065 0.097 Uiso calc 1 . .
C C70 0.7360(4) 0.2977(5) 0.2602(4) 0.090(2) Uani d 1 . .
H H70A 0.784719 0.343289 0.241559 0.108 Uiso calc 0.639(12) A 1
H H70B 0.755033 0.274563 0.310458 0.108 Uiso calc 0.639(12) A 1
H H70C 0.769194 0.293284 0.211644 0.108 Uiso calc 0.361(12) A 2
H H70D 0.777192 0.335904 0.287787 0.108 Uiso calc 0.361(12) A 2
C C71A 0.7365(7) 0.2231(7) 0.2133(8) 0.109(5) Uani d 0.639(12) A 1
H H71A 0.789115 0.171475 0.230310 0.131 Uiso calc 0.639(12) A 1
H H71B 0.755502 0.244575 0.162961 0.131 Uiso calc 0.639(12) A 1
C C72A 0.6272(8) 0.1936(7) 0.2168(8) 0.076(4) Uani d 0.639(12) A 1
H H72A 0.602463 0.186939 0.167664 0.091 Uiso calc 0.639(12) A 1
H H72B 0.626401 0.134091 0.246171 0.091 Uiso calc 0.639(12) A 1
C C71B 0.7305(13) 0.2064(8) 0.2988(11) 0.087(7) Uani d 0.361(12) A 2
H H71C 0.725105 0.208369 0.351857 0.104 Uiso calc 0.361(12) A 2
H H71D 0.791468 0.162456 0.286388 0.104 Uiso calc 0.361(12) A 2
C C72B 0.6296(14) 0.1867(15) 0.2676(14) 0.088(7) Uani d 0.361(12) A 2
H H72C 0.646660 0.153380 0.224373 0.105 Uiso calc 0.361(12) A 2
H H72D 0.593368 0.145748 0.303356 0.105 Uiso calc 0.361(12) A 2
O O9 0.3893(4) 0.7876(3) -0.0311(3) 0.1246(18) Uani d 1 B 2
C C73 0.4175(5) 0.6889(4) -0.0294(4) 0.089(2) Uani d 1 B 2
H H73A 0.397005 0.666681 -0.075196 0.106 Uiso calc 1 B 2
H H73B 0.495396 0.674202 -0.023630 0.106 Uiso calc 1 B 2
C C74 0.3612(4) 0.6457(4) 0.0306(3) 0.0615(14) Uani d 1 B 2
H H74A 0.403872 0.639506 0.075134 0.074 Uiso calc 1 B 2
H H74B 0.343897 0.584413 0.020311 0.074 Uiso calc 1 B 2
C C75 0.2627(5) 0.7087(4) 0.0382(3) 0.0778(18) Uani d 1 B 2
H H75A 0.238927 0.708262 0.089407 0.093 Uiso calc 1 B 2
H H75B 0.204388 0.691288 0.009326 0.093 Uiso calc 1 B 2
C C76 0.2940(5) 0.8011(5) 0.0101(4) 0.097(2) Uani d 1 B 2
H H76A 0.236902 0.834682 -0.020452 0.117 Uiso calc 1 B 2
H H76B 0.305428 0.837329 0.050852 0.117 Uiso calc 1 B 2
O O10 0.0414(7) 0.8450(6) 0.4779(4) 0.227(4) Uani d 1 C 2
C C77 0.1301(8) 0.8443(7) 0.5225(5) 0.178(4) Uani d 1 C 2
H H77A 0.160710 0.780949 0.537321 0.213 Uiso calc 1 C 2
H H77B 0.110320 0.875877 0.566342 0.213 Uiso calc 1 C 2
C C78 0.2055(6) 0.8941(7) 0.4760(5) 0.125(3) Uani d 1 C 2
H H78A 0.257303 0.850963 0.452221 0.150 Uiso calc 1 C 2
H H78B 0.245068 0.932398 0.504575 0.150 Uiso calc 1 C 2
C C79 0.1375(7) 0.9521(7) 0.4214(5) 0.163(4) Uani d 1 C 2
H H79A 0.117257 1.013508 0.437868 0.196 Uiso calc 1 C 2
H H79B 0.176044 0.959342 0.374458 0.196 Uiso calc 1 C 2
C C80 0.0422(6) 0.9039(6) 0.4145(4) 0.122(3) Uani d 1 C 2
H H80A -0.023166 0.947367 0.411209 0.147 Uiso calc 1 C 2
H H80B 0.048045 0.869296 0.371283 0.147 Uiso calc 1 C 2

loop_
_atom_site_aniso_label
_atom_site_aniso_U_11
_atom_site_aniso_U_22
_atom_site_aniso_U_33
_atom_site_aniso_U_12
_atom_site_aniso_U_13
_atom_site_aniso_U_23
Sc1 0.0240(4) 0.0292(5) 0.0282(4) 0.0010(3) 0.0009(3) -0.0016(3)
C1 0.027(2) 0.037(3) 0.028(2) -0.0026(19) -0.0004(18) 0.0013(19)
C2 0.029(2) 0.032(2) 0.035(2) 0.0009(19) 0.0020(19) 0.0003(19)
C3 0.028(2) 0.036(3) 0.028(2) -0.0022(19) 0.0058(18) 0.0008(19)
C4 0.027(2) 0.035(3) 0.027(2) 0.002(2) 0.0022(18) 0.000(2)
C5 0.037(3) 0.047(3) 0.024(2) -0.004(2) 0.0008(19) 0.000(2)
C6 0.029(2) 0.053(3) 0.038(3) 0.000(2) 0.000(2) 0.006(2)
C7 0.031(3) 0.038(3) 0.047(3) 0.009(2) -0.001(2) 0.008(2)
C8 0.038(3) 0.032(3) 0.040(3) 0.000(2) 0.005(2) 0.002(2)
C9 0.028(2) 0.038(3) 0.036(2) -0.001(2) -0.0027(19) 0.005(2)
C10 0.036(3) 0.042(3) 0.053(3) -0.007(2) 0.000(2) -0.007(2)
C11 0.047(3) 0.046(3) 0.064(3) -0.008(2) -0.006(3) -0.008(3)
C12 0.039(3) 0.048(3) 0.085(4) -0.010(2) -0.023(3) 0.009(3)
C13 0.027(3) 0.050(3) 0.088(4) -0.010(2) -0.003(3) 0.005(3)
C14 0.030(3) 0.047(3) 0.062(3) 0.001(2) 0.003(2) 0.002(2)
C15 0.022(2) 0.032(2) 0.037(2) -0.0071(18) -0.0011(18) 0.0030(19)
C16 0.025(2) 0.031(3) 0.040(3) -0.0013(19) 0.0007(19) 0.001(2)
C17 0.031(2) 0.051(3) 0.037(3) -0.010(2) 0.000(2) 0.001(2)
C18 0.040(3) 0.049(3) 0.041(3) 0.001(2) -0.006(2) 0.015(2)
C19 0.032(3) 0.042(3) 0.052(3) 0.010(2) 0.000(2) 0.008(2)
C20 0.028(2) 0.043(3) 0.042(3) 0.003(2) 0.002(2) 0.002(2)
C21 0.018(2) 0.045(3) 0.036(2) 0.0041(19) 0.0003(18) -0.001(2)
C22 0.032(2) 0.052(3) 0.042(3) 0.003(2) 0.002(2) -0.007(2)
C23 0.038(3) 0.074(4) 0.044(3) 0.009(3) 0.001(2) -0.019(3)
C24 0.038(3) 0.093(4) 0.030(3) 0.009(3) 0.001(2) -0.007(3)
C25 0.038(3) 0.076(4) 0.036(3) 0.004(3) 0.004(2) 0.013(3)
C26 0.037(3) 0.050(3) 0.045(3) 0.008(2) 0.000(2) 0.004(2)
C27 0.025(2) 0.032(2) 0.029(2) 0.0001(18) 0.0023(17) -0.0033(19)
C28 0.028(2) 0.029(2) 0.023(2) -0.0043(18) 0.0000(17) -0.0033(18)
C29 0.025(2) 0.034(2) 0.028(2) -0.0030(18) 0.0036(17) -0.0073(19)
C30 0.027(2) 0.033(3) 0.034(2) -0.0008(19) 0.0022(19) -0.006(2)
C31 0.032(2) 0.032(3) 0.044(3) 0.002(2) 0.002(2) -0.002(2)
C32 0.053(3) 0.033(3) 0.050(3) -0.013(2) 0.008(2) -0.014(2)
C33 0.042(3) 0.055(3) 0.034(3) -0.015(2) 0.003(2) -0.014(2)
C34 0.041(3) 0.034(3) 0.030(2) -0.007(2) -0.0014(19) -0.002(2)
C35 0.029(2) 0.032(2) 0.023(2) -0.0017(19) 0.0061(18) -0.0064(18)
C36 0.028(2) 0.046(3) 0.035(2) -0.006(2) 0.008(2) 0.000(2)
C37 0.034(3) 0.050(3) 0.036(3) 0.002(2) -0.002(2) 0.009(2)
C38 0.056(3) 0.043(3) 0.041(3) 0.005(3) 0.005(2) 0.011(2)
C39 0.051(3) 0.032(3) 0.045(3) -0.011(2) 0.003(2) 0.002(2)
C40 0.038(3) 0.033(3) 0.030(2) -0.004(2) -0.0016(19) -0.003(2)
C41 0.032(2) 0.025(2) 0.030(2) -0.0061(18) 0.0046(18) -0.0021(18)
C42 0.034(3) 0.033(3) 0.032(2) -0.007(2) 0.0013(19) -0.003(2)
C43 0.035(3) 0.036(3) 0.044(3) 0.004(2) 0.004(2) -0.007(2)
C44 0.043(3) 0.048(3) 0.048(3) -0.003(2) 0.010(2) -0.019(2)
C45 0.048(3) 0.046(3) 0.032(3) -0.014(2) 0.000(2) -0.010(2)
C46 0.032(2) 0.035(2) 0.034(2) -0.0084(19) 0.0041(19) -0.008(2)
C47 0.029(2) 0.023(2) 0.036(2) -0.0052(18) 0.0028(19) -0.0098(18)
C48 0.034(3) 0.037(3) 0.037(3) -0.006(2) 0.000(2) -0.003(2)
C49 0.032(3) 0.040(3) 0.057(3) 0.003(2) -0.007(2) -0.007(2)
C50 0.026(2) 0.041(3) 0.065(3) 0.002(2) 0.003(2) -0.010(2)
C51 0.040(3) 0.041(3) 0.049(3) -0.003(2) 0.017(2) -0.009(2)
C52 0.031(2) 0.038(3) 0.037(3) -0.002(2) -0.001(2) -0.010(2)
Na1 0.0311(9) 0.0619(12) 0.0506(11) -0.0024(8) 0.0044(8) -0.0021(9)
O1 0.0446(18) 0.0394(18) 0.0361(17) -0.0033(15) -0.0065(14) -0.0038(14)
O2 0.0401(17) 0.0414(18) 0.0323(17) 0.0046(14) 0.0044(13) -0.0013(14)
O3 0.0408(17) 0.0394(18) 0.0369(17) -0.0058(14) 0.0004(14) 0.0031(14)
O4 0.0411(18) 0.056(2) 0.0389(18) -0.0041(16) -0.0055(14) -0.0060(16)
O5 0.0420(18) 0.054(2) 0.0352(18) -0.0070(16) 0.0031(14) -0.0109(15)
O6 0.0457(18) 0.0386(18) 0.0424(19) -0.0086(14) -0.0067(14) -0.0049(15)
O7 0.043(2) 0.086(3) 0.043(2) 0.0010(18) 0.0036(16) 0.0025(18)
O8 0.0341(18) 0.050(2) 0.083(2) -0.0024(17) 0.0015(17) -0.0187(19)
C53 0.050(3) 0.048(3) 0.038(3) -0.007(2) -0.010(2) -0.007(2)
C54 0.057(3) 0.047(3) 0.034(3) -0.003(2) 0.009(2) -0.009(2)
C55 0.047(3) 0.040(3) 0.045(3) 0.002(2) 0.000(2) -0.003(2)
C56 0.043(3) 0.035(3) 0.052(3) -0.005(2) -0.002(2) 0.003(2)
C57 0.062(3) 0.048(3) 0.040(3) -0.011(3) -0.002(2) 0.007(2)
C58 0.056(3) 0.058(3) 0.040(3) -0.003(3) -0.001(2) 0.005(2)
C59 0.045(3) 0.071(4) 0.037(3) -0.003(3) -0.004(2) -0.012(3)
C60 0.056(3) 0.072(4) 0.030(3) -0.013(3) 0.002(2) -0.018(2)
C61 0.039(3) 0.046(3) 0.058(3) -0.006(2) 0.001(2) -0.019(2)
C62 0.046(3) 0.039(3) 0.057(3) -0.010(2) -0.004(2) -0.009(2)
C63 0.100(4) 0.046(3) 0.045(3) -0.007(3) -0.012(3) 0.003(3)
C64 0.090(4) 0.047(3) 0.041(3) 0.009(3) -0.027(3) 0.001(2)
C65 0.068(4) 0.089(4) 0.060(4) -0.005(3) -0.007(3) 0.004(3)
C66 0.048(4) 0.115(6) 0.108(5) 0.017(4) -0.003(4) 0.019(4)
C67 0.075(4) 0.108(5) 0.083(5) -0.007(4) 0.015(4) -0.033(4)
C68 0.056(4) 0.111(5) 0.062(4) -0.002(3) -0.004(3) 0.013(3)
C69 0.055(4) 0.069(4) 0.121(5) -0.014(3) 0.021(3) -0.029(4)
C70 0.041(3) 0.119(6) 0.116(5) -0.016(4) -0.002(3) -0.035(5)
C71A 0.042(6) 0.081(7) 0.206(13) 0.010(5) 0.026(7) -0.046(8)
C72A 0.067(7) 0.042(6) 0.123(11) -0.019(5) 0.033(7) -0.029(7)
C71B 0.063(10) 0.075(12) 0.116(14) -0.004(9) -0.015(10) 0.026(10)
C72B 0.077(12) 0.060(11) 0.118(15) -0.005(9) 0.027(12) 0.020(12)
O9 0.119(4) 0.087(4) 0.160(5) 0.001(3) 0.057(3) 0.004(3)
C73 0.072(4) 0.081(5) 0.118(6) -0.016(4) 0.020(4) -0.033(4)
C74 0.065(4) 0.066(4) 0.053(3) -0.014(3) -0.009(3) 0.010(3)
C75 0.065(4) 0.095(5) 0.078(4) -0.034(4) 0.007(3) -0.010(4)
C76 0.069(4) 0.107(6) 0.107(5) 0.006(4) 0.031(4) 0.010(4)
O10 0.274(8) 0.255(8) 0.164(6) -0.155(7) -0.102(6) 0.081(6)
C77 0.187(9) 0.175(9) 0.171(9) -0.060(8) -0.069(8) 0.049(7)
C78 0.103(6) 0.162(8) 0.118(7) -0.010(6) 0.004(6) -0.057(6)
C79 0.118(7) 0.218(10) 0.157(8) -0.074(7) 0.006(6) 0.021(8)
C80 0.140(7) 0.122(7) 0.107(6) -0.038(6) -0.017(5) 0.009(5)

loop_
_atom_type_symbol
_atom_type_description
_atom_type_scat_dispersion_real
_atom_type_scat_dispersion_imag
_atom_type_scat_source
C C 0.0033 0.0016 'International Tables Vol C Tables 4.2.6.8 and 6.1.1.4'
H H 0.0000 0.0000 'International Tables Vol C Tables 4.2.6.8 and 6.1.1.4'
O O 0.0106 0.0060 'International Tables Vol C Tables 4.2.6.8 and 6.1.1.4'
Na Na 0.0362 0.0249 'International Tables Vol C Tables 4.2.6.8 and 6.1.1.4'
Sc Sc 0.2519 0.3716 'International Tables Vol C Tables 4.2.6.8 and 6.1.1.4'

loop_
_geom_angle_atom_site_label_1
_geom_angle_atom_site_label_2
_geom_angle_atom_site_label_3
_geom_angle
C1 Sc1 C27 152.76(14)
C1 Sc1 C2 37.20(13)
C27 Sc1 C2 154.47(13)
C1 Sc1 C28 154.60(13)
C27 Sc1 C28 37.02(12)
C2 Sc1 C28 154.15(14)
C1 Sc1 C4 61.16(13)
C27 Sc1 C4 132.87(13)
C2 Sc1 C4 71.13(13)
C28 Sc1 C4 97.91(13)
C1 Sc1 C16 71.33(13)
C27 Sc1 C16 96.97(13)
C2 Sc1 C16 61.19(13)
C28 Sc1 C16 132.00(13)
C4 Sc1 C16 129.81(13)
C1 Sc1 C15 60.94(13)
C27 Sc1 C15 120.87(13)
C2 Sc1 C15 33.81(12)
C28 Sc1 C15 143.51(13)
C4 Sc1 C15 104.60(13)
C16 Sc1 C15 32.49(12)
C1 Sc1 C42 133.49(13)
C27 Sc1 C42 71.57(13)
C2 Sc1 C42 97.59(13)
C28 Sc1 C42 60.86(13)
C4 Sc1 C42 101.65(14)
C16 Sc1 C42 99.28(14)
C15 Sc1 C42 86.41(13)
C1 Sc1 C41 144.86(13)
C27 Sc1 C41 61.27(13)
C2 Sc1 C41 120.73(13)
C28 Sc1 C41 33.73(12)
C4 Sc1 C41 87.68(13)
C16 Sc1 C41 129.24(13)
C15 Sc1 C41 118.44(12)
C42 Sc1 C41 32.50(12)
C1 Sc1 C30 97.59(13)
C27 Sc1 C30 60.60(13)
C2 Sc1 C30 133.92(14)
C28 Sc1 C30 69.38(13)
C4 Sc1 C30 97.36(14)
C16 Sc1 C30 104.20(14)
C15 Sc1 C30 133.68(13)
C42 Sc1 C30 128.47(13)
C41 Sc1 C30 102.50(13)
C1 Sc1 C3 33.44(12)
C27 Sc1 C3 143.97(13)
C2 Sc1 C3 60.15(13)
C28 Sc1 C3 121.63(13)
C4 Sc1 C3 32.30(13)
C16 Sc1 C3 104.56(13)
C15 Sc1 C3 91.35(12)
C42 Sc1 C3 130.93(13)
C41 Sc1 C3 119.69(13)
C30 Sc1 C3 86.00(13)
C1 Sc1 C29 119.66(13)
C27 Sc1 C29 33.70(12)
C2 Sc1 C29 145.17(13)
C28 Sc1 C29 59.91(12)
C4 Sc1 C29 127.51(13)
C16 Sc1 C29 88.99(13)
C15 Sc1 C29 121.22(12)
C42 Sc1 C29 105.15(13)
C41 Sc1 C29 91.50(12)
C30 Sc1 C29 32.12(12)
C3 Sc1 C29 117.37(13)
C1 Sc1 H4 69.3(9)
C27 Sc1 H4 133.5(9)
C2 Sc1 H4 64.4(9)
C28 Sc1 H4 96.7(9)
C4 Sc1 H4 21.6(9)
C16 Sc1 H4 125.3(9)
C15 Sc1 H4 94.2(9)
C42 Sc1 H4 82.2(9)
C41 Sc1 H4 75.9(9)
C30 Sc1 H4 117.3(10)
C3 Sc1 H4 49.0(9)
C29 Sc1 H4 143.9(9)
C3 C1 C9 123.3(4)
C3 C1 C2 115.3(3)
C9 C1 C2 118.2(3)
C3 C1 Sc1 82.0(2)
C9 C1 Sc1 131.8(3)
C2 C1 Sc1 71.6(2)
C15 C2 C21 122.9(3)
C15 C2 C1 115.9(3)
C21 C2 C1 117.8(3)
C15 C2 Sc1 80.8(2)
C21 C2 Sc1 134.2(3)
C1 C2 Sc1 71.2(2)
C4 C3 C8 114.5(4)
C4 C3 C1 120.8(4)
C8 C3 C1 124.6(4)
C4 C3 Sc1 71.6(2)
C8 C3 Sc1 137.2(3)
C1 C3 Sc1 64.6(2)
C5 C4 C3 122.4(4)
C5 C4 Sc1 131.7(3)
C3 C4 Sc1 76.1(2)
C5 C4 H4 115(2)
C3 C4 H4 122(2)
Sc1 C4 H4 71(2)
C6 C5 C4 121.1(4)
C6 C5 H5 119.5
C4 C5 H5 119.5
C5 C6 C7 118.1(4)
C5 C6 H6 120.9
C7 C6 H6 120.9
C8 C7 C6 122.1(4)
C8 C7 H7 118.9
C6 C7 H7 118.9
C7 C8 C3 121.7(4)
C7 C8 H8 119.1
C3 C8 H8 119.1
C10 C9 C14 115.6(4)
C10 C9 C1 124.3(4)
C14 C9 C1 120.0(4)
C11 C10 C9 121.8(4)
C11 C10 H10 119.1
C9 C10 H10 119.1
C12 C11 C10 120.6(5)
C12 C11 H11 119.7
C10 C11 H11 119.7
C13 C12 C11 119.1(5)
C13 C12 H12 120.5
C11 C12 H12 120.5
C12 C13 C14 121.1(4)
C12 C13 H13 119.5
C14 C13 H13 119.5
C13 C14 C9 121.8(4)
C13 C14 H14 119.1
C9 C14 H14 119.1
C16 C15 C20 113.8(4)
C16 C15 C2 120.9(4)
C20 C15 C2 125.1(4)
C16 C15 Sc1 72.9(2)
C20 C15 Sc1 133.7(3)
C2 C15 Sc1 65.4(2)
C17 C16 C15 122.3(4)
C17 C16 Sc1 130.7(3)
C15 C16 Sc1 74.6(2)
C17 C16 H16 116(3)
C15 C16 H16 121(3)
Sc1 C16 H16 77(3)
C18 C17 C16 121.3(4)
C18 C17 H17 119.3
C16 C17 H17 119.3
C17 C18 C19 118.4(4)
C17 C18 H18 120.8
C19 C18 H18 120.8
C20 C19 C18 121.4(4)
C20 C19 H19 119.3
C18 C19 H19 119.3
C19 C20 C15 122.6(4)
C19 C20 H20 118.7
C15 C20 H20 118.7
C22 C21 C26 115.9(4)
C22 C21 C2 124.6(4)
C26 C21 C2 119.5(4)
C23 C22 C21 121.5(4)
C23 C22 H22 119.2
C21 C22 H22 119.2
C24 C23 C22 121.0(5)
C24 C23 H23 119.5
C22 C23 H23 119.5
C25 C24 C23 119.0(4)
C25 C24 H24 120.5
C23 C24 H24 120.5
C24 C25 C26 120.3(5)
C24 C25 H25 119.9
C26 C25 H25 119.9
C25 C26 C21 122.2(4)
C25 C26 H26 118.9
C21 C26 H26 118.9
C29 C27 C35 123.1(3)
C29 C27 C28 114.8(3)
C35 C27 C28 118.2(3)
C29 C27 Sc1 82.1(2)
C35 C27 Sc1 132.2(2)
C28 C27 Sc1 72.4(2)
C41 C28 C47 122.4(3)
C41 C28 C27 116.9(3)
C47 C28 C27 117.9(3)
C41 C28 Sc1 80.1(2)
C47 C28 Sc1 134.7(3)
C27 C28 Sc1 70.5(2)
C34 C29 C30 114.3(4)
C34 C29 C27 125.9(4)
C30 C29 C27 119.7(3)
C34 C29 Sc1 134.5(3)
C30 C29 Sc1 72.9(2)
C27 C29 Sc1 64.2(2)
C31 C30 C29 122.1(4)
C31 C30 Sc1 132.1(3)
C29 C30 Sc1 75.0(2)
C31 C30 H30 117(2)
C29 C30 H30 120(2)
Sc1 C30 H30 71(2)
C32 C31 C30 121.6(4)
C32 C31 H31 119.2
C30 C31 H31 119.2
C31 C32 C33 118.1(4)
C31 C32 H32 120.9
C33 C32 H32 120.9
C34 C33 C32 121.6(4)
C34 C33 H33 119.2
C32 C33 H33 119.2
C33 C34 C29 122.3(4)
C33 C34 H34 118.8
C29 C34 H34 118.8
C40 C35 C36 115.4(4)
C40 C35 C27 120.0(3)
C36 C35 C27 124.6(4)
C37 C36 C35 122.1(4)
C37 C36 H36 118.9
C35 C36 H36 118.9
C38 C37 C36 121.4(4)
C38 C37 H37 119.3
C36 C37 H37 119.3
C37 C38 C39 117.8(4)
C37 C38 H38 121.1
C39 C38 H38 121.1
C40 C39 C38 121.1(4)
C40 C39 H39 119.5
C38 C39 H39 119.5
C39 C40 C35 122.2(4)
C39 C40 H40 118.9
C35 C40 H40 118.9
C46 C41 C42 114.6(3)
C46 C41 C28 124.2(3)
C42 C41 C28 121.2(4)
C46 C41 Sc1 131.8(3)
C42 C41 Sc1 73.7(2)
C28 C41 Sc1 66.2(2)
C43 C42 C41 121.3(4)
C43 C42 Sc1 129.1(3)
C41 C42 Sc1 73.8(2)
C43 C42 H42 119(2)
C41 C42 H42 120(2)
Sc1 C42 H42 72(2)
C44 C43 C42 122.0(4)
C44 C43 H43 119.0
C42 C43 H43 119.0
C43 C44 C45 118.1(4)
C43 C44 H44 121.0
C45 C44 H44 121.0
C46 C45 C44 121.4(4)
C46 C45 H45 119.3
C44 C45 H45 119.3
C45 C46 C41 122.5(4)
C45 C46 H46 118.7
C41 C46 H46 118.7
C52 C47 C48 116.5(4)
C52 C47 C28 119.0(3)
C48 C47 C28 124.5(3)
C49 C48 C47 121.5(4)
C49 C48 H48A 119.3
C47 C48 H48A 119.3
C50 C49 C48 121.5(4)
C50 C49 H49A 119.2
C48 C49 H49A 119.2
C49 C50 C51 118.3(4)
C49 C50 H50A 120.9
C51 C50 H50A 120.9
C50 C51 C52 120.6(4)
C50 C51 H51A 119.7
C52 C51 H51A 119.7
C47 C52 C51 121.6(4)
C47 C52 H52A 119.2
C51 C52 H52A 119.2
O8 Na1 O7 174.52(14)
O8 Na1 O4 89.11(12)
O7 Na1 O4 94.23(11)
O8 Na1 O3 90.22(11)
O7 Na1 O3 87.50(11)
O4 Na1 O3 62.31(10)
O8 Na1 O5 97.47(11)
O7 Na1 O5 87.95(11)
O4 Na1 O5 61.66(10)
O3 Na1 O5 123.20(11)
O8 Na1 O6 87.50(11)
O7 Na1 O6 94.54(12)
O4 Na1 O6 120.31(11)
O3 Na1 O6 176.47(11)
O5 Na1 O6 59.83(9)
O8 Na1 O1 91.72(11)
O7 Na1 O1 84.92(10)
O4 Na1 O1 179.14(11)
O3 Na1 O1 117.47(10)
O5 Na1 O1 118.41(10)
O6 Na1 O1 59.95(9)
O8 Na1 O2 81.84(11)
O7 Na1 O2 92.70(11)
O4 Na1 O2 121.62(11)
O3 Na1 O2 60.20(9)
O5 Na1 O2 176.57(11)
O6 Na1 O2 116.75(10)
O1 Na1 O2 58.33(9)
C64 O1 C53 111.0(3)
C64 O1 Na1 116.2(2)
C53 O1 Na1 118.8(2)
C55 O2 C54 111.5(3)
C55 O2 Na1 112.0(2)
C54 O2 Na1 116.1(2)
C57 O3 C56 111.8(3)
C57 O3 Na1 113.8(2)
C56 O3 Na1 119.4(2)
C58 O4 C59 112.8(3)
C58 O4 Na1 116.7(2)
C59 O4 Na1 115.3(3)
C61 O5 C60 112.1(3)
C61 O5 Na1 115.0(2)
C60 O5 Na1 114.3(3)
C63 O6 C62 111.5(3)
C63 O6 Na1 115.2(3)
C62 O6 Na1 117.6(2)
C68 O7 C65 106.2(4)
C68 O7 Na1 126.1(3)
C65 O7 Na1 125.4(3)
C72B O8 C69 104.0(8)
C72A O8 C69 107.6(5)
C72B O8 Na1 117.9(8)
C72A O8 Na1 125.0(4)
C69 O8 Na1 127.3(3)
O1 C53 C54 108.8(3)
O1 C53 H53A 109.9
C54 C53 H53A 109.9
O1 C53 H53B 109.9
C54 C53 H53B 109.9
H53A C53 H53B 108.3
O2 C54 C53 108.4(3)
O2 C54 H54A 110.0
C53 C54 H54A 110.0
O2 C54 H54B 110.0
C53 C54 H54B 110.0
H54A C54 H54B 108.4
O2 C55 C56 109.3(3)
O2 C55 H55A 109.8
C56 C55 H55A 109.8
O2 C55 H55B 109.8
C56 C55 H55B 109.8
H55A C55 H55B 108.3
O3 C56 C55 108.7(3)
O3 C56 H56A 109.9
C55 C56 H56A 109.9
O3 C56 H56B 109.9
C55 C56 H56B 109.9
H56A C56 H56B 108.3
O3 C57 C58 109.3(4)
O3 C57 H57A 109.8
C58 C57 H57A 109.8
O3 C57 H57B 109.8
C58 C57 H57B 109.8
H57A C57 H57B 108.3
O4 C58 C57 108.7(4)
O4 C58 H58A 110.0
C57 C58 H58A 110.0
O4 C58 H58B 110.0
C57 C58 H58B 110.0
H58A C58 H58B 108.3
O4 C59 C60 108.7(4)
O4 C59 H59A 110.0
C60 C59 H59A 110.0
O4 C59 H59B 110.0
C60 C59 H59B 110.0
H59A C59 H59B 108.3
O5 C60 C59 108.6(4)
O5 C60 H60A 110.0
C59 C60 H60A 110.0
O5 C60 H60B 110.0
C59 C60 H60B 110.0
H60A C60 H60B 108.3
O5 C61 C62 108.4(4)
O5 C61 H61A 110.0
C62 C61 H61A 110.0
O5 C61 H61B 110.0
C62 C61 H61B 110.0
H61A C61 H61B 108.4
O6 C62 C61 108.1(4)
O6 C62 H62A 110.1
C61 C62 H62A 110.1
O6 C62 H62B 110.1
C61 C62 H62B 110.1
H62A C62 H62B 108.4
O6 C63 C64 109.1(4)
O6 C63 H63A 109.9
C64 C63 H63A 109.9
O6 C63 H63B 109.9
C64 C63 H63B 109.9
H63A C63 H63B 108.3
O1 C64 C63 109.5(4)
O1 C64 H64A 109.8
C63 C64 H64A 109.8
O1 C64 H64B 109.8
C63 C64 H64B 109.8
H64A C64 H64B 108.2
O7 C65 C66 107.5(4)
O7 C65 H65A 110.2
C66 C65 H65A 110.2
O7 C65 H65B 110.2
C66 C65 H65B 110.2
H65A C65 H65B 108.5
C67 C66 C65 104.2(5)
C67 C66 H66A 110.9
C65 C66 H66A 110.9
C67 C66 H66B 110.9
C65 C66 H66B 110.9
H66A C66 H66B 108.9
C66 C67 C68 101.6(5)
C66 C67 H67A 111.5
C68 C67 H67A 111.5
C66 C67 H67B 111.5
C68 C67 H67B 111.5
H67A C67 H67B 109.3
O7 C68 C67 105.4(5)
O7 C68 H68A 110.7
C67 C68 H68A 110.7
O7 C68 H68B 110.7
C67 C68 H68B 110.7
H68A C68 H68B 108.8
O8 C69 C70 107.0(5)
O8 C69 H69A 110.3
C70 C69 H69A 110.3
O8 C69 H69B 110.3
C70 C69 H69B 110.3
H69A C69 H69B 108.6
C71A C70 C69 100.1(5)
C71B C70 C69 103.4(8)
C71A C70 H70A 111.8
C69 C70 H70A 111.8
C71A C70 H70B 111.8
C69 C70 H70B 111.8
H70A C70 H70B 109.5
C71B C70 H70C 111.1
C69 C70 H70C 111.1
C71B C70 H70D 111.1
C69 C70 H70D 111.1
H70C C70 H70D 109.0
C70 C71A C72A 106.8(7)
C70 C71A H71A 110.4
C72A C71A H71A 110.4
C70 C71A H71B 110.4
C72A C71A H71B 110.4
H71A C71A H71B 108.6
O8 C72A C71A 106.9(7)
O8 C72A H72A 110.3
C71A C72A H72A 110.3
O8 C72A H72B 110.3
C71A C72A H72B 110.3
H72A C72A H72B 108.6
C70 C71B C72B 97.3(11)
C70 C71B H71C 112.3
C72B C71B H71C 112.3
C70 C71B H71D 112.3
C72B C71B H71D 112.3
H71C C71B H71D 109.9
O8 C72B C71B 114.7(15)
O8 C72B H72C 108.6
C71B C72B H72C 108.6
O8 C72B H72D 108.6
C71B C72B H72D 108.6
H72C C72B H72D 107.6
C76 O9 C73 107.0(5)
C74 C73 O9 107.9(5)
C74 C73 H73A 110.1
O9 C73 H73A 110.1
C74 C73 H73B 110.1
O9 C73 H73B 110.1
H73A C73 H73B 108.4
C73 C74 C75 103.8(5)
C73 C74 H74A 111.0
C75 C74 H74A 111.0
C73 C74 H74B 111.0
C75 C74 H74B 111.0
H74A C74 H74B 109.0
C74 C75 C76 104.5(4)
C74 C75 H75A 110.9
C76 C75 H75A 110.9
C74 C75 H75B 110.9
C76 C75 H75B 110.9
H75A C75 H75B 108.9
O9 C76 C75 107.9(5)
O9 C76 H76A 110.1
C75 C76 H76A 110.1
O9 C76 H76B 110.1
C75 C76 H76B 110.1
H76A C76 H76B 108.4
C80 O10 C77 115.2(6)
O10 C77 C78 103.3(7)
O10 C77 H77A 111.1
C78 C77 H77A 111.1
O10 C77 H77B 111.1
C78 C77 H77B 111.1
H77A C77 H77B 109.1
C77 C78 C79 104.8(7)
C77 C78 H78A 110.8
C79 C78 H78A 110.8
C77 C78 H78B 110.8
C79 C78 H78B 110.8
H78A C78 H78B 108.9
C80 C79 C78 105.8(7)
C80 C79 H79A 110.6
C78 C79 H79A 110.6
C80 C79 H79B 110.6
C78 C79 H79B 110.6
H79A C79 H79B 108.7
O10 C80 C79 103.6(7)
O10 C80 H80A 111.0
C79 C80 H80A 111.0
O10 C80 H80B 111.0
C79 C80 H80B 111.0
H80A C80 H80B 109.0

loop_
_geom_bond_atom_site_label_1
_geom_bond_atom_site_label_2
_geom_bond_distance
_geom_bond_publ_flag
Sc1 C1 2.351(4) y
Sc1 C2 2.357(4) y
Sc1 C3 2.577(4) y
Sc1 C4 2.518(4) y
Sc1 C15 2.559(4) y
Sc1 C16 2.536(4) y
Sc1 C27 2.354(4) y
Sc1 C28 2.380(4) y
Sc1 C29 2.590(4) y
Sc1 C30 2.563(4) y
Sc1 C41 2.562(4) y
Sc1 C42 2.560(4) y
Sc1 H4 2.38(4) ?
C1 C3 1.434(5) y
C3 C4 1.418(6) y
C4 C5 1.393(5) y
C5 C6 1.370(6) y
C6 C7 1.387(6) y
C7 C8 1.369(6) y
C3 C8 1.432(5) y
C1 C9 1.482(6) y
C1 C2 1.501(5) y
C2 C15 1.442(5) y
C15 C16 1.425(6) y
C16 C17 1.385(6) y
C17 C18 1.357(6) y
C18 C19 1.397(6) y
C19 C20 1.353(5) y
C15 C20 1.431(5) y
C2 C21 1.486(5) y
C27 C29 1.451(5) y
C29 C30 1.426(5) y
C30 C31 1.391(6) y
C31 C32 1.362(6) y
C32 C33 1.393(6) y
C33 C34 1.370(6) y
C29 C34 1.424(5) y
C27 C35 1.488(5) y
C27 C28 1.503(5) y
C28 C41 1.444(5) y
C41 C42 1.434(5) y
C42 C43 1.388(5) y
C43 C44 1.365(6) y
C44 C45 1.400(6) y
C45 C46 1.360(5) y
C41 C46 1.428(5) y
C28 C47 1.487(5) y
C4 H4 0.93(4) ?
C5 H5 0.9500 ?
C6 H6 0.9500 ?
C7 H7 0.9500 ?
C8 H8 0.9500 ?
C9 C10 1.406(6) ?
C9 C14 1.409(5) ?
C10 C11 1.393(6) ?
C10 H10 0.9500 ?
C11 C12 1.372(6) ?
C11 H11 0.9500 ?
C12 C13 1.370(7) ?
C12 H12 0.9500 ?
C13 C14 1.382(6) ?
C13 H13 0.9500 ?
C14 H14 0.9500 ?
C16 H16 0.89(4) ?
C17 H17 0.9500 ?
C18 H18 0.9500 ?
C19 H19 0.9500 ?
C20 H20 0.9500 ?
C21 C22 1.401(6) ?
C21 C26 1.407(6) ?
C22 C23 1.389(6) ?
C22 H22 0.9500 ?
C23 C24 1.382(7) ?
C23 H23 0.9500 ?
C24 C25 1.372(7) ?
C24 H24 0.9500 ?
C25 C26 1.391(6) ?
C25 H25 0.9500 ?
C26 H26 0.9500 ?
C30 H30 0.97(4) ?
C31 H31 0.9500 ?
C32 H32 0.9500 ?
C33 H33 0.9500 ?
C34 H34 0.9500 ?
C35 C40 1.401(5) ?
C35 C36 1.407(5) ?
C36 C37 1.379(6) ?
C36 H36 0.9500 ?
C37 C38 1.377(6) ?
C37 H37 0.9500 ?
C38 C39 1.390(6) ?
C38 H38 0.9500 ?
C39 C40 1.379(5) ?
C39 H39 0.9500 ?
C40 H40 0.9500 ?
C42 H42 0.95(4) ?
C43 H43 0.9500 ?
C44 H44 0.9500 ?
C45 H45 0.9500 ?
C46 H46 0.9500 ?
C47 C52 1.395(5) ?
C47 C48 1.395(5) ?
C48 C49 1.388(5) ?
C48 H48A 0.9500 ?
C49 C50 1.369(6) ?
C49 H49A 0.9500 ?
C50 C51 1.385(6) ?
C50 H50A 0.9500 ?
C51 C52 1.397(5) ?
C51 H51A 0.9500 ?
C52 H52A 0.9500 ?
Na1 O8 2.355(3) ?
Na1 O7 2.394(3) ?
Na1 O4 2.663(3) ?
Na1 O3 2.685(3) ?
Na1 O5 2.751(3) ?
Na1 O6 2.770(3) ?
Na1 O1 2.801(3) ?
Na1 O2 2.860(3) ?
O1 C64 1.404(5) ?
O1 C53 1.416(5) ?
O2 C55 1.411(5) ?
O2 C54 1.415(5) ?
O3 C57 1.418(5) ?
O3 C56 1.431(5) ?
O4 C58 1.414(5) ?
O4 C59 1.420(5) ?
O5 C61 1.420(5) ?
O5 C60 1.423(5) ?
O6 C63 1.412(5) ?
O6 C62 1.424(5) ?
O7 C68 1.399(6) ?
O7 C65 1.415(6) ?
O8 C72B 1.35(2) ?
O8 C72A 1.397(10) ?
O8 C69 1.422(6) ?
C53 C54 1.496(6) ?
C53 H53A 0.9900 ?
C53 H53B 0.9900 ?
C54 H54A 0.9900 ?
C54 H54B 0.9900 ?
C55 C56 1.485(6) ?
C55 H55A 0.9900 ?
C55 H55B 0.9900 ?
C56 H56A 0.9900 ?
C56 H56B 0.9900 ?
C57 C58 1.487(6) ?
C57 H57A 0.9900 ?
C57 H57B 0.9900 ?
C58 H58A 0.9900 ?
C58 H58B 0.9900 ?
C59 C60 1.479(6) ?
C59 H59A 0.9900 ?
C59 H59B 0.9900 ?
C60 H60A 0.9900 ?
C60 H60B 0.9900 ?
C61 C62 1.484(6) ?
C61 H61A 0.9900 ?
C61 H61B 0.9900 ?
C62 H62A 0.9900 ?
C62 H62B 0.9900 ?
C63 C64 1.491(6) ?
C63 H63A 0.9900 ?
C63 H63B 0.9900 ?
C64 H64A 0.9900 ?
C64 H64B 0.9900 ?
C65 C66 1.504(7) ?
C65 H65A 0.9900 ?
C65 H65B 0.9900 ?
C66 C67 1.462(8) ?
C66 H66A 0.9900 ?
C66 H66B 0.9900 ?
C67 C68 1.494(8) ?
C67 H67A 0.9900 ?
C67 H67B 0.9900 ?
C68 H68A 0.9900 ?
C68 H68B 0.9900 ?
C69 C70 1.488(7) ?
C69 H69A 0.9900 ?
C69 H69B 0.9900 ?
C70 C71A 1.469(11) ?
C70 C71B 1.473(3) ?
C70 H70A 0.9900 ?
C70 H70B 0.9900 ?
C70 H70C 0.9900 ?
C70 H70D 0.9900 ?
C71A C72A 1.485(12) ?
C71A H71A 0.9900 ?
C71A H71B 0.9900 ?
C72A H72A 0.9900 ?
C72A H72B 0.9900 ?
C71B C72B 1.478(3) ?
C71B H71C 0.9900 ?
C71B H71D 0.9900 ?
C72B H72C 0.9900 ?
C72B H72D 0.9900 ?
O9 C76 1.414(7) ?
O9 C73 1.461(7) ?
C73 C74 1.440(7) ?
C73 H73A 0.9900 ?
C73 H73B 0.9900 ?
C74 C75 1.484(7) ?
C74 H74A 0.9900 ?
C74 H74B 0.9900 ?
C75 C76 1.501(8) ?
C75 H75A 0.9900 ?
C75 H75B 0.9900 ?
C76 H76A 0.9900 ?
C76 H76B 0.9900 ?
O10 C80 1.397(8) ?
O10 C77 1.408(10) ?
C77 C78 1.475(3) ?
C77 H77A 0.9900 ?
C77 H77B 0.9900 ?
C78 C79 1.491(10) ?
C78 H78A 0.9900 ?
C78 H78B 0.9900 ?
C79 C80 1.473(3) ?
C79 H79A 0.9900 ?
C79 H79B 0.9900 ?
C80 H80A 0.9900 ?
C80 H80B 0.9900 ?

loop_
_geom_torsion_atom_site_label_1
_geom_torsion_atom_site_label_2
_geom_torsion_atom_site_label_3
_geom_torsion_atom_site_label_4
_geom_torsion
C3 C1 C2 C15 -140.6(4)
C9 C1 C2 C15 58.9(5)
Sc1 C1 C2 C15 -69.3(3)
C3 C1 C2 C21 59.3(5)
C9 C1 C2 C21 -101.1(4)
Sc1 C1 C2 C21 130.7(3)
C3 C1 C2 Sc1 -71.4(3)
C9 C1 C2 Sc1 128.2(3)
C9 C1 C3 C4 178.3(4)
C2 C1 C3 C4 19.0(5)
Sc1 C1 C3 C4 -46.2(3)
C9 C1 C3 C8 -4.2(6)
C2 C1 C3 C8 -163.5(4)
Sc1 C1 C3 C8 131.2(4)
C9 C1 C3 Sc1 -135.4(4)
C2 C1 C3 Sc1 65.3(3)
C8 C3 C4 C5 -3.3(5)
C1 C3 C4 C5 174.4(4)
Sc1 C3 C4 C5 130.9(4)
C8 C3 C4 Sc1 -134.3(3)
C1 C3 C4 Sc1 43.4(3)
C3 C4 C5 C6 1.2(6)
Sc1 C4 C5 C6 101.9(5)
C4 C5 C6 C7 1.9(6)
C5 C6 C7 C8 -2.8(6)
C6 C7 C8 C3 0.5(6)
C4 C3 C8 C7 2.5(6)
C1 C3 C8 C7 -175.1(4)
Sc1 C3 C8 C7 -86.4(5)
C3 C1 C9 C10 48.5(6)
C2 C1 C9 C10 -152.8(4)
Sc1 C1 C9 C10 -62.8(5)
C3 C1 C9 C14 -134.3(4)
C2 C1 C9 C14 24.5(5)
Sc1 C1 C9 C14 114.5(4)
C14 C9 C10 C11 0.9(6)
C1 C9 C10 C11 178.3(4)
C9 C10 C11 C12 -0.1(7)
C10 C11 C12 C13 0.5(7)
C11 C12 C13 C14 -1.8(7)
C12 C13 C14 C9 2.8(7)
C10 C9 C14 C13 -2.3(6)
C1 C9 C14 C13 -179.8(4)
C21 C2 C15 C16 173.3(4)
C1 C2 C15 C16 14.4(5)
Sc1 C2 C15 C16 -49.3(3)
C21 C2 C15 C20 -10.0(6)
C1 C2 C15 C20 -168.9(4)
Sc1 C2 C15 C20 127.4(4)
C21 C2 C15 Sc1 -137.4(4)
C1 C2 C15 Sc1 63.7(3)
C20 C15 C16 C17 -2.1(6)
C2 C15 C16 C17 175.0(4)
Sc1 C15 C16 C17 128.8(4)
C20 C15 C16 Sc1 -130.9(3)
C2 C15 C16 Sc1 46.2(3)
C15 C16 C17 C18 -0.4(6)
Sc1 C16 C17 C18 97.1(5)
C16 C17 C18 C19 2.8(6)
C17 C18 C19 C20 -2.6(7)
C18 C19 C20 C15 0.0(7)
C16 C15 C20 C19 2.3(6)
C2 C15 C20 C19 -174.7(4)
Sc1 C15 C20 C19 -86.4(5)
C15 C2 C21 C22 49.3(6)
C1 C2 C21 C22 -152.1(4)
Sc1 C2 C21 C22 -61.9(5)
C15 C2 C21 C26 -132.9(4)
C1 C2 C21 C26 25.6(5)
Sc1 C2 C21 C26 115.9(4)
C26 C21 C22 C23 3.9(6)
C2 C21 C22 C23 -178.2(4)
C21 C22 C23 C24 -0.5(7)
C22 C23 C24 C25 -2.8(7)
C23 C24 C25 C26 2.5(7)
C24 C25 C26 C21 1.2(7)
C22 C21 C26 C25 -4.3(6)
C2 C21 C26 C25 177.8(4)
C29 C27 C28 C41 139.7(3)
C35 C27 C28 C41 -61.6(5)
Sc1 C27 C28 C41 67.4(3)
C29 C27 C28 C47 -58.8(5)
C35 C27 C28 C47 99.9(4)
Sc1 C27 C28 C47 -131.1(3)
C29 C27 C28 Sc1 72.3(3)
C35 C27 C28 Sc1 -129.0(3)
C35 C27 C29 C34 8.4(6)
C28 C27 C29 C34 165.9(4)
Sc1 C27 C29 C34 -127.6(4)
C35 C27 C29 C30 -174.7(3)
C28 C27 C29 C30 -17.1(5)
Sc1 C27 C29 C30 49.3(3)
C35 C27 C29 Sc1 136.0(4)
C28 C27 C29 Sc1 -66.4(3)
C34 C29 C30 C31 1.1(5)
C27 C29 C30 C31 -176.2(4)
Sc1 C29 C30 C31 -130.6(4)
C34 C29 C30 Sc1 131.7(3)
C27 C29 C30 Sc1 -45.6(3)
C29 C30 C31 C32 0.0(6)
Sc1 C30 C31 C32 -98.8(5)
C30 C31 C32 C33 -1.3(6)
C31 C32 C33 C34 1.5(6)
C32 C33 C34 C29 -0.4(6)
C30 C29 C34 C33 -0.9(6)
C27 C29 C34 C33 176.2(4)
Sc1 C29 C34 C33 88.6(5)
C29 C27 C35 C40 137.7(4)
C28 C27 C35 C40 -19.1(5)
Sc1 C27 C35 C40 -110.5(4)
C29 C27 C35 C36 -43.5(5)
C28 C27 C35 C36 159.7(4)
Sc1 C27 C35 C36 68.3(5)
C40 C35 C36 C37 -2.2(6)
C27 C35 C36 C37 179.0(4)
C35 C36 C37 C38 0.8(6)
C36 C37 C38 C39 0.7(6)
C37 C38 C39 C40 -0.7(6)
C38 C39 C40 C35 -0.8(6)
C36 C35 C40 C39 2.1(6)
C27 C35 C40 C39 -179.0(4)
C47 C28 C41 C46 11.7(6)
C27 C28 C41 C46 172.3(3)
Sc1 C28 C41 C46 -125.6(4)
C47 C28 C41 C42 -171.5(4)
C27 C28 C41 C42 -10.9(5)
Sc1 C28 C41 C42 51.2(3)
C47 C28 C41 Sc1 137.3(4)
C27 C28 C41 Sc1 -62.1(3)
C46 C41 C42 C43 2.8(6)
C28 C41 C42 C43 -174.3(4)
Sc1 C41 C42 C43 -126.3(4)
C46 C41 C42 Sc1 129.1(3)
C28 C41 C42 Sc1 -48.0(3)
C41 C42 C43 C44 -1.1(6)
Sc1 C42 C43 C44 -95.4(5)
C42 C43 C44 C45 -0.6(7)
C43 C44 C45 C46 0.5(7)
C44 C45 C46 C41 1.4(6)
C42 C41 C46 C45 -2.9(6)
C28 C41 C46 C45 174.0(4)
Sc1 C41 C46 C45 86.7(5)
C41 C28 C47 C52 130.7(4)
C27 C28 C47 C52 -29.7(5)
Sc1 C28 C47 C52 -119.4(4)
C41 C28 C47 C48 -51.3(6)
C27 C28 C47 C48 148.3(4)
Sc1 C28 C47 C48 58.6(5)
C52 C47 C48 C49 -3.6(6)
C28 C47 C48 C49 178.3(4)
C47 C48 C49 C50 1.1(6)
C48 C49 C50 C51 1.2(6)
C49 C50 C51 C52 -0.8(6)
C48 C47 C52 C51 4.0(6)
C28 C47 C52 C51 -177.8(4)
C50 C51 C52 C47 -1.9(6)
C64 O1 C53 C54 -175.4(4)
Na1 O1 C53 C54 45.9(4)
C55 O2 C54 C53 178.5(4)
Na1 O2 C54 C53 48.6(4)
O1 C53 C54 O2 -61.2(5)
C54 O2 C55 C56 178.2(4)
Na1 O2 C55 C56 -49.8(4)
C57 O3 C56 C55 178.5(3)
Na1 O3 C56 C55 -45.0(4)
O2 C55 C56 O3 62.7(4)
C56 O3 C57 C58 -171.6(4)
Na1 O3 C57 C58 49.4(4)
C59 O4 C58 C57 -179.9(4)
Na1 O4 C58 C57 43.2(4)
O3 C57 C58 O4 -61.1(5)
C58 O4 C59 C60 170.2(4)
Na1 O4 C59 C60 -52.3(4)
C61 O5 C60 C59 -176.9(4)
Na1 O5 C60 C59 -43.8(4)
O4 C59 C60 O5 63.4(5)
C60 O5 C61 C62 -173.5(3)
Na1 O5 C61 C62 53.7(4)
C63 O6 C62 C61 178.0(4)
Na1 O6 C62 C61 41.8(4)
O5 C61 C62 O6 -62.1(4)
C62 O6 C63 C64 171.9(4)
Na1 O6 C63 C64 -50.8(5)
C53 O1 C64 C63 176.7(4)
Na1 O1 C64 C63 -43.5(5)
O6 C63 C64 O1 62.4(5)
C68 O7 C65 C66 15.3(6)
Na1 O7 C65 C66 -148.6(4)
O7 C65 C66 C67 9.5(7)
C65 C66 C67 C68 -28.6(7)
C65 O7 C68 C67 -34.1(6)
Na1 O7 C68 C67 129.6(4)
C66 C67 C68 O7 39.4(6)
C72B O8 C69 C70 14.4(13)
C72A O8 C69 C70 -27.2(9)
Na1 O8 C69 C70 157.2(4)
O8 C69 C70 C71A 34.1(8)
O8 C69 C70 C71B -32.7(11)
C69 C70 C71A C72A -28.5(11)
C69 O8 C72A C71A 8.2(12)
Na1 O8 C72A C71A -176.1(7)
C70 C71A C72A O8 13.8(14)
C69 C70 C71B C72B 34.5(16)
C69 O8 C72B C71B 10(2)
Na1 O8 C72B C71B -137.3(14)
C70 C71B C72B O8 -29(2)
C76 O9 C73 C74 -18.9(7)
O9 C73 C74 C75 29.4(6)
C73 C74 C75 C76 -28.3(6)
C73 O9 C76 C75 0.3(8)
C74 C75 C76 O9 17.5(7)
C80 O10 C77 C78 -12.2(13)
O10 C77 C78 C79 23.6(11)
C77 C78 C79 C80 -27.3(11)
C77 O10 C80 C79 -4.8(13)
C78 C79 C80 O10 19.7(10)

_cod_database_fobs_code 2021142
